data_4061794
loop_
_publ_author_name
'Pavlik, Sonja'
'Jantscher, Florian'
'Mereiter, Kurt'
'Kirchner, Karl'

_publ_section_title
;
Ruthenium-mediated Insertion of an Unsaturated C4 Unit into the
P-N Bond of an Aminophosphine Ligand.
;
_journal_issue 21
_journal_name_full Organometallics
_journal_page_first 4899
_journal_page_last 4901
_journal_paper_doi 10.1021/om050688u
_journal_volume 24
_journal_year 2005
_chemical_formula_moiety 'C28 H33 N P Ru, F6 P'
_chemical_formula_sum 'C28 H33 F6 N P2 Ru'
_chemical_formula_weight 660.56
_chemical_name_common
;
[RuCp(eta^3^-(P,C,C)-PPh~2~CHC-(CH~2~)~3~-eta^2^-(C,C)-CCHNEt~2~)]PF~6~
;
_space_group_IT_number 29
_symmetry_cell_setting orthorhombic
_symmetry_space_group_name_Hall 'P 2c -2ac'
_symmetry_space_group_name_H-M 'P c a 21'
_cell_angle_alpha 90.00
_cell_angle_beta 90.00
_cell_angle_gamma 90.00
_cell_formula_units_Z 4
_cell_length_a 18.0898(9)
_cell_length_b 10.2167(5)
_cell_length_c 15.1416(7)
_cell_measurement_temperature 173(2)
_cell_volume 2798.4(2)
_diffrn_ambient_temperature 173(2)
_exptl_crystal_density_diffrn 1.568
_cod_depositor_comments
;
The following automatic conversions were performed:
'_symmetry_cell_setting' value 'Orthorhombic' changed to 'orthorhombic'
according to '/home/saulius/struct/CIF-dictionaries/cif_core.dic'
dictionary named 'cif_core.dic' version 2.4.1 from 2010-06-29.

Automatic conversion script
Id: cif_fix_enum 1527 2010-12-29 10:47:43Z saulius 
;
_cod_database_code 4061794

loop_
_symmetry_equiv_pos_as_xyz
'x, y, z'
'-x, -y, z+1/2'
'x+1/2, -y, z'
'-x+1/2, y, z+1/2'

loop_
_atom_site_label
_atom_site_type_symbol
_atom_site_fract_x
_atom_site_fract_y
_atom_site_fract_z
_atom_site_U_iso_or_equiv
_atom_site_adp_type
_atom_site_occupancy
_atom_site_symmetry_multiplicity
_atom_site_calc_flag
_atom_site_refinement_flags
_atom_site_disorder_assembly
_atom_site_disorder_group
Ru Ru 0.232045(10) 0.27796(2) 0.25001(2) 0.03139(8) Uani 1 1 d U . .
P1 P 0.19476(4) 0.47700(9) 0.29933(5) 0.03119(16) Uani 1 1 d U . .
N N 0.37540(15) 0.2699(3) 0.4052(2) 0.0391(6) Uani 1 1 d U . .
C1 C 0.2345(3) 0.3148(8) 0.1105(4) 0.0804(16) Uani 1 1 d DU . .
H1 H 0.2155 0.3942 0.0871 0.097 Uiso 1 1 calc R . .
C2 C 0.1932(3) 0.2040(8) 0.1251(4) 0.096(2) Uani 1 1 d DU . .
H2 H 0.1420 0.1920 0.1135 0.116 Uiso 1 1 calc R . .
C3 C 0.2443(5) 0.1093(7) 0.1618(4) 0.0991(18) Uani 1 1 d DU . .
H3 H 0.2344 0.0222 0.1803 0.119 Uiso 1 1 calc R . .
C4 C 0.3119(3) 0.1763(7) 0.1638(3) 0.0731(14) Uani 1 1 d DU . .
H4 H 0.3572 0.1400 0.1842 0.088 Uiso 1 1 calc R . .
C5 C 0.3043(3) 0.2964(7) 0.1334(4) 0.0766(15) Uani 1 1 d DU . .
H5 H 0.3427 0.3595 0.1287 0.092 Uiso 1 1 calc R . .
C6 C 0.23149(16) 0.5836(4) 0.3839(2) 0.0348(7) Uani 1 1 d U . .
C7 C 0.29662(19) 0.6509(4) 0.3661(2) 0.0427(8) Uani 1 1 d U . .
H7 H 0.3195 0.6427 0.3099 0.051 Uiso 1 1 calc R . .
C8 C 0.3281(2) 0.7294(4) 0.4298(3) 0.0520(10) Uani 1 1 d U . .
H8 H 0.3728 0.7746 0.4176 0.062 Uiso 1 1 calc R . .
C9 C 0.2948(3) 0.7427(5) 0.5113(3) 0.0555(11) Uani 1 1 d U . .
H9 H 0.3170 0.7963 0.5552 0.067 Uiso 1 1 calc R . .
C10 C 0.2302(3) 0.6792(6) 0.5291(3) 0.0588(11) Uani 1 1 d U . .
H10 H 0.2074 0.6898 0.5851 0.071 Uiso 1 1 calc R . .
C11 C 0.1972(2) 0.5982(4) 0.4654(2) 0.0439(8) Uani 1 1 d U . .
H11 H 0.1521 0.5541 0.4778 0.053 Uiso 1 1 calc R . .
C12 C 0.13250(16) 0.5793(3) 0.2346(2) 0.0351(7) Uani 1 1 d U . .
C13 C 0.13306(17) 0.7144(3) 0.2448(3) 0.0410(7) Uani 1 1 d U . .
H13 H 0.1683 0.7543 0.2827 0.049 Uiso 1 1 calc R . .
C14 C 0.0813(2) 0.7926(4) 0.1990(3) 0.0466(9) Uani 1 1 d U . .
H14 H 0.0803 0.8848 0.2072 0.056 Uiso 1 1 calc R . .
C15 C 0.0331(2) 0.7341(5) 0.1432(3) 0.0482(9) Uani 1 1 d U . .
H15 H -0.0012 0.7866 0.1115 0.058 Uiso 1 1 calc R . .
C16 C 0.03237(19) 0.6002(4) 0.1311(3) 0.0494(9) Uani 1 1 d U . .
H16 H -0.0019 0.5616 0.0914 0.059 Uiso 1 1 calc R . .
C17 C 0.08206(18) 0.5219(4) 0.1774(3) 0.0448(8) Uani 1 1 d U . .
H17 H 0.0814 0.4296 0.1699 0.054 Uiso 1 1 calc R . .
C18 C 0.14056(16) 0.3453(4) 0.3377(2) 0.0349(7) Uani 1 1 d DU . .
H18 H 0.0893(5) 0.350(4) 0.325(3) 0.042 Uiso 1 1 d D . .
C19 C 0.17059(18) 0.2291(4) 0.3731(2) 0.0332(7) Uani 1 1 d U . .
C20 C 0.12240(19) 0.1101(4) 0.3899(3) 0.0453(8) Uani 1 1 d U . .
H20A H 0.0994 0.1143 0.4491 0.054 Uiso 1 1 calc R . .
H20B H 0.0830 0.1029 0.3448 0.054 Uiso 1 1 calc R . .
C21 C 0.1753(2) -0.0027(5) 0.3836(4) 0.0602(11) Uani 1 1 d U . .
H21A H 0.1752 -0.0395 0.3231 0.072 Uiso 1 1 calc R . .
H21B H 0.1611 -0.0726 0.4256 0.072 Uiso 1 1 calc R . .
C22 C 0.2521(2) 0.0508(4) 0.4065(3) 0.0424(8) Uani 1 1 d U . .
H22A H 0.2638 0.0362 0.4696 0.051 Uiso 1 1 calc R . .
H22B H 0.2907 0.0087 0.3699 0.051 Uiso 1 1 calc R . .
C23 C 0.2464(2) 0.1962(4) 0.3861(2) 0.0350(7) Uani 1 1 d U . .
C24 C 0.30157(19) 0.2900(4) 0.3960(2) 0.0334(7) Uani 1 1 d DU . .
H24 H 0.291(2) 0.3754(16) 0.417(3) 0.040 Uiso 1 1 d D . .
C25 C 0.4215(2) 0.3796(5) 0.4363(3) 0.0582(11) Uani 1 1 d U . .
H25A H 0.4579 0.3462 0.4795 0.070 Uiso 1 1 calc R . .
H25B H 0.3896 0.4439 0.4670 0.070 Uiso 1 1 calc R . .
C26 C 0.4611(3) 0.4462(7) 0.3640(5) 0.0904(19) Uani 1 1 d U . .
H26A H 0.4908 0.5180 0.3883 0.136 Uiso 1 1 calc R . .
H26B H 0.4253 0.4814 0.3216 0.136 Uiso 1 1 calc R . .
H26C H 0.4936 0.3836 0.3341 0.136 Uiso 1 1 calc R . .
C27 C 0.4138(2) 0.1548(4) 0.3720(3) 0.0500(9) Uani 1 1 d U . .
H27A H 0.4566 0.1834 0.3360 0.060 Uiso 1 1 calc R . .
H27B H 0.3800 0.1052 0.3329 0.060 Uiso 1 1 calc R . .
C28 C 0.4413(2) 0.0641(5) 0.4455(3) 0.0639(12) Uani 1 1 d U . .
H28A H 0.4665 -0.0114 0.4193 0.096 Uiso 1 1 calc R . .
H28B H 0.3991 0.0338 0.4806 0.096 Uiso 1 1 calc R . .
H28C H 0.4758 0.1118 0.4836 0.096 Uiso 1 1 calc R . .
P2 P 0.05961(5) 0.82365(12) 0.68534(7) 0.0460(2) Uani 1 1 d U . .
F1 F -0.0196(2) 0.7888(5) 0.6499(3) 0.1323(19) Uani 1 1 d U . .
F2 F 0.13970(14) 0.8519(4) 0.7221(3) 0.1028(13) Uani 1 1 d U . .
F3 F 0.03479(19) 0.7669(3) 0.7782(2) 0.0852(10) Uani 1 1 d U . .
F4 F 0.08617(19) 0.8746(5) 0.5947(2) 0.1132(14) Uani 1 1 d U . .
F5 F 0.0358(2) 0.9623(4) 0.7114(4) 0.1223(16) Uani 1 1 d U . .
F6 F 0.0896(3) 0.6766(4) 0.6688(3) 0.1126(14) Uani 1 1 d U . .

loop_
_atom_site_aniso_label
_atom_site_aniso_U_11
_atom_site_aniso_U_22
_atom_site_aniso_U_33
_atom_site_aniso_U_23
_atom_site_aniso_U_13
_atom_site_aniso_U_12
Ru 0.03142(11) 0.03243(14) 0.03032(11) -0.00071(15) -0.00118(11) 0.00420(8)
P1 0.0302(3) 0.0298(4) 0.0335(3) 0.0014(3) 0.0022(3) 0.0024(3)
N 0.0300(12) 0.0449(19) 0.0424(15) -0.0028(13) -0.0018(11) 0.0007(11)
C1 0.116(4) 0.086(4) 0.039(2) -0.006(3) -0.005(2) 0.042(3)
C2 0.048(2) 0.178(6) 0.064(3) -0.071(4) -0.006(2) -0.004(3)
C3 0.185(5) 0.052(3) 0.061(3) -0.026(2) 0.047(3) -0.011(3)
C4 0.071(2) 0.110(4) 0.0377(19) -0.014(2) 0.0032(18) 0.041(3)
C5 0.074(3) 0.108(4) 0.049(3) -0.014(3) 0.016(2) -0.007(3)
C6 0.0379(15) 0.0310(18) 0.0356(14) 0.0004(13) -0.0010(11) 0.0074(12)
C7 0.0420(16) 0.039(2) 0.0473(17) -0.0039(16) 0.0026(14) 0.0010(15)
C8 0.053(2) 0.036(2) 0.067(3) -0.0031(18) -0.0138(18) 0.0004(16)
C9 0.069(2) 0.041(2) 0.056(2) -0.0131(19) -0.020(2) 0.021(2)
C10 0.082(3) 0.058(3) 0.0363(17) -0.007(2) -0.0007(17) 0.026(2)
C11 0.0488(17) 0.044(2) 0.0384(15) 0.0035(15) 0.0070(14) 0.0138(16)
C12 0.0346(12) 0.0325(17) 0.0381(17) 0.0022(13) 0.0054(11) 0.0057(12)
C13 0.0396(13) 0.0382(18) 0.0453(17) 0.0021(18) 0.0024(18) 0.0047(12)
C14 0.053(2) 0.036(2) 0.051(2) 0.0080(17) 0.0029(16) 0.0138(15)
C15 0.0381(17) 0.055(3) 0.052(2) 0.0068(18) -0.0016(15) 0.0141(17)
C16 0.0421(16) 0.053(3) 0.0533(19) 0.0009(19) -0.0096(15) 0.0067(17)
C17 0.0413(15) 0.039(2) 0.0538(19) -0.0023(17) -0.0032(14) 0.0083(14)
C18 0.0270(12) 0.0378(19) 0.0399(14) 0.0034(14) 0.0011(10) 0.0001(12)
C19 0.0306(14) 0.0309(18) 0.0382(16) 0.0006(13) 0.0067(12) -0.0015(12)
C20 0.0408(15) 0.035(2) 0.060(2) 0.0083(17) -0.0009(15) -0.0082(15)
C21 0.0541(19) 0.045(3) 0.081(3) 0.011(2) -0.013(2) -0.0058(18)
C22 0.0456(15) 0.0327(19) 0.0489(19) 0.0037(16) -0.0069(15) 0.0005(16)
C23 0.0378(14) 0.0349(18) 0.0323(14) -0.0015(13) -0.0017(12) 0.0057(13)
C24 0.0358(15) 0.035(2) 0.0297(15) 0.0013(13) 0.0007(12) 0.0024(12)
C25 0.0378(16) 0.061(3) 0.076(3) 0.000(2) -0.0031(17) -0.0091(17)
C26 0.076(3) 0.076(4) 0.119(5) 0.008(4) 0.042(3) -0.004(3)
C27 0.0383(15) 0.056(3) 0.056(2) -0.0099(19) -0.0012(15) 0.0088(17)
C28 0.050(2) 0.065(3) 0.077(3) -0.011(2) -0.0198(19) 0.020(2)
P2 0.0366(4) 0.0497(6) 0.0515(5) -0.0057(5) 0.0013(4) -0.0071(4)
F1 0.074(2) 0.205(5) 0.118(3) 0.058(3) -0.041(2) -0.071(3)
F2 0.0515(12) 0.110(3) 0.147(3) 0.057(2) -0.0303(17) -0.0225(15)
F3 0.0682(16) 0.115(3) 0.073(2) 0.0279(16) 0.0103(14) -0.0014(17)
F4 0.090(2) 0.174(4) 0.0762(18) 0.045(2) 0.0049(17) -0.035(3)
F5 0.108(2) 0.0607(19) 0.198(5) -0.015(2) 0.032(3) 0.025(2)
F6 0.129(3) 0.069(2) 0.140(4) -0.012(2) 0.041(3) 0.004(2)

loop_
_geom_bond_atom_site_label_1
_geom_bond_atom_site_label_2
_geom_bond_distance
_geom_bond_site_symmetry_2
_geom_bond_publ_flag
Ru C1 2.146(6) . ?
Ru C2 2.155(5) . ?
Ru C3 2.191(6) . ?
Ru C5 2.205(5) . ?
Ru C4 2.207(4) . ?
Ru C19 2.227(3) . ?
Ru C18 2.231(3) . ?
Ru C23 2.239(4) . ?
Ru P1 2.2690(9) . ?
Ru C24 2.547(3) . ?
P1 C18 1.764(4) . ?
P1 C6 1.808(4) . ?
P1 C12 1.822(3) . ?
N C24 1.358(4) . ?
N C27 1.456(5) . ?
N C25 1.474(5) . ?
C1 C5 1.322(8) . ?
C1 C2 1.375(9) . ?
C1 H1 0.9500 . ?
C2 C3 1.449(9) . ?
C2 H2 0.9500 . ?
C3 C4 1.402(8) . ?
C3 H3 0.9500 . ?
C4 C5 1.318(8) . ?
C4 H4 0.9500 . ?
C5 H5 0.9500 . ?
C6 C11 1.388(5) . ?
C6 C7 1.390(5) . ?
C7 C8 1.378(6) . ?
C7 H7 0.9500 . ?
C8 C9 1.380(7) . ?
C8 H8 0.9500 . ?
C9 C10 1.363(8) . ?
C9 H9 0.9500 . ?
C10 C11 1.405(6) . ?
C10 H10 0.9500 . ?
C11 H11 0.9500 . ?
C12 C17 1.388(5) . ?
C12 C13 1.389(5) . ?
C13 C14 1.414(5) . ?
C13 H13 0.9500 . ?
C14 C15 1.353(6) . ?
C14 H14 0.9500 . ?
C15 C16 1.380(6) . ?
C15 H15 0.9500 . ?
C16 C17 1.393(5) . ?
C16 H16 0.9500 . ?
C17 H17 0.9500 . ?
C18 C19 1.411(5) . ?
C18 H18 0.9501(10) . ?
C19 C23 1.426(5) . ?
C19 C20 1.517(5) . ?
C20 C21 1.502(6) . ?
C20 H20A 0.9900 . ?
C20 H20B 0.9900 . ?
C21 C22 1.532(5) . ?
C21 H21A 0.9900 . ?
C21 H21B 0.9900 . ?
C22 C23 1.520(5) . ?
C22 H22A 0.9900 . ?
C22 H22B 0.9900 . ?
C23 C24 1.392(6) . ?
C24 H24 0.9500(10) . ?
C25 C26 1.475(7) . ?
C25 H25A 0.9900 . ?
C25 H25B 0.9900 . ?
C26 H26A 0.9800 . ?
C26 H26B 0.9800 . ?
C26 H26C 0.9800 . ?
C27 C28 1.531(6) . ?
C27 H27A 0.9900 . ?
C27 H27B 0.9900 . ?
C28 H28A 0.9800 . ?
C28 H28B 0.9800 . ?
C28 H28C 0.9800 . ?
P2 F5 1.532(4) . ?
P2 F4 1.545(3) . ?
P2 F1 1.570(3) . ?
P2 F2 1.579(3) . ?
P2 F3 1.586(3) . ?
P2 F6 1.617(4) . ?
